data_7717083
loop_
_publ_author_name
'Mikata, Yuji'
'Akedo, Miyu'
'Hamamoto, Erina'
'Yoshida, Shoko'
'Shoji, Sunao'
'Ohsedo, Yutaka'
'Matsuo, Takashi'
'Storr, Tim'
'Funahashi, Yasuhiro'

_publ_section_title
;
 Structural and electrochemical properties of mononuclear copper(II)
 complexes with pentadentate ethylenediamine-based ligands with
 pyridine/quinoline/isoquinoline/quinoxaline binding sites.
;
_journal_issue 40
_journal_name_full 'Dalton transactions (Cambridge, England : 2003)'
_journal_page_first 16716
_journal_page_last 16732
_journal_paper_doi 10.1039/d4dt02363c
_journal_volume 53
_journal_year 2024
_chemical_absolute_configuration 'CHOOSE rm ad rmad syn or unk'
_chemical_formula_moiety 'C34 H31 Cl2 Cu N5 O8'
_chemical_formula_sum 'C34 H31 Cl2 Cu N5 O8'
_chemical_formula_weight 772.10
_space_group_crystal_system orthorhombic
_space_group_IT_number 33
_space_group_name_Hall 'P 2c -2n'
_space_group_name_H-M_alt 'P n a 21'
_atom_sites_solution_hydrogens geom
_atom_sites_solution_primary direct
_atom_sites_solution_secondary difmap
_audit_update_record
;
2024-08-06 deposited with the CCDC.	2024-09-24 downloaded from the CCDC.
;
_cell_angle_alpha 90.0000
_cell_angle_beta 90.0000
_cell_angle_gamma 90.0000
_cell_formula_units_Z 4
_cell_length_a 14.734(2)
_cell_length_b 21.124(3)
_cell_length_c 10.5506(16)
_cell_measurement_reflns_used 11461
_cell_measurement_temperature 153
_cell_measurement_theta_max 31.30
_cell_measurement_theta_min 1.70
_cell_volume 3283.8(8)
_computing_cell_refinement 'CrystalClear-SM Expert 2.0 r16'
_computing_data_collection 'CrystalClear-SM Expert 2.0 r16 (Rigaku, 2014)'
_computing_data_reduction 'CrystalClear-SM Expert 2.0 r16'
_computing_molecular_graphics 'CrystalStructure 4.3'
_computing_publication_material 'CrystalStructure 4.3 (Rigaku, 2019)'
_computing_structure_refinement 'SHELXL Version 2016/6 (Sheldrick, 2008)'
_computing_structure_solution 'SIR92 (Altomare, et al., 1994)'
_diffrn_ambient_temperature 153
_diffrn_detector_area_resol_mean 7.111
_diffrn_measured_fraction_theta_full 0.988
_diffrn_measured_fraction_theta_max 0.983
_diffrn_measurement_device_type 'Rigaku Saturn724'
_diffrn_measurement_method \w
_diffrn_radiation_type 'Mo K\a'
_diffrn_radiation_wavelength 0.71075
_diffrn_reflns_av_R_equivalents 0.0391
_diffrn_reflns_av_unetI/netI 0.0347
_diffrn_reflns_Laue_measured_fraction_full 0.988
_diffrn_reflns_Laue_measured_fraction_max 0.983
_diffrn_reflns_limit_h_max 19
_diffrn_reflns_limit_h_min -19
_diffrn_reflns_limit_k_max 24
_diffrn_reflns_limit_k_min -26
_diffrn_reflns_limit_l_max 11
_diffrn_reflns_limit_l_min -13
_diffrn_reflns_number 26183
_diffrn_reflns_point_group_measured_fraction_full 0.830
_diffrn_reflns_point_group_measured_fraction_max 0.800
_diffrn_reflns_theta_full 25.242
_diffrn_reflns_theta_max 27.497
_diffrn_reflns_theta_min 2.563
_diffrn_standards_number 0
_exptl_absorpt_coefficient_mu 0.889
_exptl_absorpt_correction_T_max 0.915
_exptl_absorpt_correction_T_min 0.805
_exptl_absorpt_correction_type multi-scan
_exptl_absorpt_process_details 'REQAB (Rigaku, 1998)'
_exptl_crystal_colour green
_exptl_crystal_density_diffrn 1.562
_exptl_crystal_density_method 'not measured'
_exptl_crystal_description prism
_exptl_crystal_F_000 1588.00
_exptl_crystal_size_max 0.200
_exptl_crystal_size_mid 0.100
_exptl_crystal_size_min 0.100
_refine_diff_density_max 0.68
_refine_diff_density_min -0.42
_refine_ls_abs_structure_details
;
 Flack x determined using 1735 quotients [(I+)-(I-)]/[(I+)+(I-)]
 (Parsons, Flack and Wagner, Acta Cryst. B69 (2013) 249-259).
;
_refine_ls_abs_structure_Flack -0.003(7)
_refine_ls_extinction_method none
_refine_ls_goodness_of_fit_ref 1.042
_refine_ls_hydrogen_treatment constr
_refine_ls_number_parameters 451
_refine_ls_number_reflns 6043
_refine_ls_number_restraints 1
_refine_ls_R_factor_all 0.0453
_refine_ls_R_factor_gt 0.0413
_refine_ls_shift/su_max 0.000
_refine_ls_structure_factor_coef Fsqd
_refine_ls_weighting_details 'w = 1/[\s^2^(Fo^2^)+(0.0737P)^2^+0.7350P] where P=(Fo^2^+2Fc^2^)/3'
_refine_ls_weighting_scheme calc
_refine_ls_wR_factor_gt 0.1061
_refine_ls_wR_factor_ref 0.1118
_reflns_Friedel_coverage 0.544
_reflns_Friedel_fraction_full 0.652
_reflns_Friedel_fraction_max 0.597
_reflns_number_gt 5533
_reflns_number_total 6043
_reflns_threshold_expression F^2^>2.0\s(F^2^)
_cod_data_source_file d4dt02363c2.cif
_cod_data_source_block Ph-QQP-Cu(ClO4)2-240117S
_cod_depositor_comments 'Adding full bibliography for 7717077--7717088.cif.'
_cod_database_code 7717083

loop_
_space_group_symop_id
_space_group_symop_operation_xyz
1 +X,+Y,+Z
2 -X,-Y,1/2+Z
3 1/2-X,1/2+Y,1/2+Z
4 1/2+X,1/2-Y,+Z

loop_
_atom_site_label
_atom_site_type_symbol
_atom_site_fract_x
_atom_site_fract_y
_atom_site_fract_z
_atom_site_U_iso_or_equiv
_atom_site_adp_type
_atom_site_occupancy
_atom_site_site_symmetry_order
_atom_site_calc_flag
_atom_site_refinement_flags_posn
_atom_site_refinement_flags_adp
_atom_site_refinement_flags_occupancy
_atom_site_disorder_assembly
_atom_site_disorder_group
Cu1 Cu 0.73177(3) 0.59972(2) 0.18560(6) 0.02914(13) Uani 1 1 d . . . . .
Cl1 Cl 0.69627(7) 0.51165(5) 0.63617(10) 0.0387(2) Uani 1 1 d . . . . .
Cl2 Cl 0.54001(8) 0.78205(6) -0.17482(12) 0.0469(3) Uani 1 1 d . . . . .
O1 O 0.6300(4) 0.5519(4) 0.6010(8) 0.161(4) Uani 1 1 d . . . . .
O2 O 0.6737(3) 0.48522(16) 0.7569(3) 0.0537(9) Uani 1 1 d . . . . .
O3 O 0.7797(4) 0.5433(4) 0.6446(7) 0.119(3) Uani 1 1 d . . . . .
O4 O 0.7122(8) 0.4614(4) 0.5563(6) 0.148(4) Uani 1 1 d . . . . .
O5 O 0.5489(5) 0.7222(2) -0.2382(5) 0.104(2) Uani 1 1 d . . . . .
O6 O 0.5142(6) 0.8329(3) -0.2506(5) 0.131(3) Uani 1 1 d . . . . .
O7 O 0.6232(5) 0.7943(3) -0.1177(10) 0.148(3) Uani 1 1 d . . . . .
O8 O 0.4843(5) 0.7739(3) -0.0694(7) 0.131(3) Uani 1 1 d . . . . .
N1 N 0.7477(3) 0.6223(2) -0.0126(4) 0.0451(9) Uani 1 1 d . . . . .
N2 N 0.5904(2) 0.61355(16) 0.1525(3) 0.0348(8) Uani 1 1 d . . . . .
N3 N 0.8673(2) 0.58021(16) 0.1655(4) 0.0349(7) Uani 1 1 d . . . . .
N4 N 0.7566(2) 0.69292(15) 0.2072(4) 0.0320(8) Uani 1 1 d . . . . .
N5 N 0.6944(2) 0.51227(15) 0.2257(4) 0.0321(7) Uani 1 1 d . . . . .
C1 C 0.6563(4) 0.6102(3) -0.0648(5) 0.0551(14) Uani 1 1 d . . . . .
H1A H 0.645014 0.564052 -0.069668 0.066 Uiso 1 1 calc R U . . .
H1B H 0.651447 0.628057 -0.151317 0.066 Uiso 1 1 calc R U . . .
C2 C 0.5874(3) 0.6411(2) 0.0216(4) 0.0447(11) Uani 1 1 d . . . . .
H2A H 0.599612 0.687096 0.026202 0.054 Uiso 1 1 calc R U . . .
H2B H 0.525835 0.635218 -0.014225 0.054 Uiso 1 1 calc R U . . .
C3 C 0.8204(4) 0.5788(3) -0.0557(5) 0.0542(13) Uani 1 1 d . . . . .
H3A H 0.846182 0.593863 -0.136924 0.065 Uiso 1 1 calc R U . . .
H3B H 0.795354 0.535820 -0.068972 0.065 Uiso 1 1 calc R U . . .
C4 C 0.8936(3) 0.5770(2) 0.0449(4) 0.0413(10) Uani 1 1 d . . . . .
C5 C 0.9856(3) 0.5723(2) 0.0099(5) 0.0489(12) Uani 1 1 d . . . . .
H5 H 1.002032 0.569352 -0.076974 0.059 Uiso 1 1 calc R U . . .
C6 C 1.0505(3) 0.5722(2) 0.1008(5) 0.0485(12) Uani 1 1 d . . . . .
H6 H 1.112781 0.569746 0.077816 0.058 Uiso 1 1 calc R U . . .
C7 C 1.0893(3) 0.5780(2) 0.3304(6) 0.0455(11) Uani 1 1 d . . . . .
H7 H 1.152360 0.575253 0.312381 0.055 Uiso 1 1 calc R U . . .
C8 C 1.0612(3) 0.5843(2) 0.4532(6) 0.0484(12) Uani 1 1 d . . . . .
H8 H 1.104703 0.587569 0.519298 0.058 Uiso 1 1 calc R U . . .
C9 C 0.9681(3) 0.5858(2) 0.4822(5) 0.0406(10) Uani 1 1 d . . . . .
H9 H 0.949304 0.589199 0.568045 0.049 Uiso 1 1 calc R U . . .
C10 C 0.9043(3) 0.5826(2) 0.3881(4) 0.0360(9) Uani 1 1 d . . . . .
H10 H 0.841588 0.582776 0.409291 0.043 Uiso 1 1 calc R U . . .
C11 C 0.9314(3) 0.57892(18) 0.2585(4) 0.0318(8) Uani 1 1 d . . . . .
C12 C 1.0256(3) 0.57554(19) 0.2288(5) 0.0398(10) Uani 1 1 d . . . . .
C13 C 0.7762(4) 0.6888(3) -0.0221(5) 0.0509(13) Uani 1 1 d . . . . .
H13A H 0.736311 0.710591 -0.083647 0.061 Uiso 1 1 calc R U . . .
H13B H 0.838845 0.690170 -0.056095 0.061 Uiso 1 1 calc R U . . .
C14 C 0.7739(3) 0.7243(2) 0.1009(5) 0.0398(10) Uani 1 1 d . . . . .
C15 C 0.7927(4) 0.7899(2) 0.1050(7) 0.0553(15) Uani 1 1 d . . . . .
H15 H 0.805967 0.811766 0.028533 0.066 Uiso 1 1 calc R U . . .
C16 C 0.7922(3) 0.8218(2) 0.2153(7) 0.0556(16) Uani 1 1 d . . . . .
H16 H 0.805628 0.865795 0.216510 0.067 Uiso 1 1 calc R U . . .
C17 C 0.7685(3) 0.8194(3) 0.4499(8) 0.065(2) Uani 1 1 d . . . . .
H17 H 0.780887 0.863344 0.456868 0.078 Uiso 1 1 calc R U . . .
C18 C 0.7480(4) 0.7861(4) 0.5560(8) 0.072(2) Uani 1 1 d . . . . .
H18 H 0.746103 0.806632 0.636109 0.086 Uiso 1 1 calc R U . . .
C19 C 0.7299(4) 0.7214(3) 0.5466(6) 0.0557(15) Uani 1 1 d . . . . .
H19 H 0.714575 0.698262 0.620732 0.067 Uiso 1 1 calc R U . . .
C20 C 0.7338(3) 0.6913(2) 0.4340(5) 0.0394(10) Uani 1 1 d . . . . .
H20 H 0.722149 0.647064 0.430510 0.047 Uiso 1 1 calc R U . . .
C21 C 0.7545(3) 0.7239(2) 0.3221(5) 0.0342(9) Uani 1 1 d . . . . .
C22 C 0.7718(3) 0.7901(2) 0.3282(6) 0.0446(12) Uani 1 1 d . . . . .
C23 C 0.5471(3) 0.5494(2) 0.1533(5) 0.0454(12) Uani 1 1 d . . . . .
H23A H 0.489897 0.551626 0.202424 0.055 Uiso 1 1 calc R U . . .
H23B H 0.531340 0.537569 0.065226 0.055 Uiso 1 1 calc R U . . .
C24 C 0.6059(3) 0.49914(18) 0.2086(4) 0.0366(9) Uani 1 1 d . . . . .
C25 C 0.5709(3) 0.4394(2) 0.2380(5) 0.0436(10) Uani 1 1 d . . . . .
H25 H 0.507828 0.431147 0.228757 0.052 Uiso 1 1 calc R U . . .
C26 C 0.6284(4) 0.3928(2) 0.2804(5) 0.0433(11) Uani 1 1 d . . . . .
H26 H 0.605575 0.351702 0.298019 0.052 Uiso 1 1 calc R U . . .
C27 C 0.7195(4) 0.4057(2) 0.2975(5) 0.0391(10) Uani 1 1 d . . . . .
H27 H 0.759956 0.374100 0.327566 0.047 Uiso 1 1 calc R U . . .
C28 C 0.7503(3) 0.4663(2) 0.2693(4) 0.0340(9) Uani 1 1 d . . . . .
H28 H 0.812715 0.475821 0.281103 0.041 Uiso 1 1 calc R U . . .
C29 C 0.5513(3) 0.65403(18) 0.2508(4) 0.0301(8) Uani 1 1 d . . . . .
C30 C 0.5313(3) 0.71772(19) 0.2309(4) 0.0357(9) Uani 1 1 d . . . . .
H30 H 0.538571 0.735967 0.149283 0.043 Uiso 1 1 calc R U . . .
C31 C 0.5007(3) 0.7543(2) 0.3315(5) 0.0382(9) Uani 1 1 d . . . . .
H31 H 0.486832 0.797575 0.316797 0.046 Uiso 1 1 calc R U . . .
C32 C 0.4897(3) 0.7304(2) 0.4506(5) 0.0395(9) Uani 1 1 d . . . . .
H32 H 0.470254 0.756479 0.518714 0.047 Uiso 1 1 calc R U . . .
C33 C 0.5081(3) 0.6663(2) 0.4689(5) 0.0432(10) Uani 1 1 d . . . . .
H33 H 0.499657 0.648251 0.550495 0.052 Uiso 1 1 calc R U . . .
C34 C 0.5382(3) 0.6288(2) 0.3711(5) 0.0391(9) Uani 1 1 d . . . . .
H34 H 0.550184 0.585213 0.385926 0.047 Uiso 1 1 calc R U . . .

loop_
_atom_site_aniso_label
_atom_site_aniso_U_11
_atom_site_aniso_U_22
_atom_site_aniso_U_33
_atom_site_aniso_U_23
_atom_site_aniso_U_13
_atom_site_aniso_U_12
Cu1 0.0304(2) 0.0253(2) 0.0317(2) -0.0028(2) -0.0011(2) 0.00173(15)
Cl1 0.0380(5) 0.0405(6) 0.0378(5) -0.0008(4) 0.0028(4) 0.0010(4)
Cl2 0.0499(6) 0.0539(7) 0.0369(6) 0.0019(5) 0.0005(5) 0.0066(5)
O1 0.074(4) 0.216(8) 0.194(8) 0.160(7) 0.037(4) 0.070(4)
O2 0.078(3) 0.0428(19) 0.0408(19) 0.0002(16) 0.0047(18) -0.0035(17)
O3 0.070(3) 0.168(6) 0.119(6) 0.057(5) -0.005(3) -0.055(4)
O4 0.285(12) 0.100(5) 0.059(4) -0.030(3) 0.043(5) -0.010(6)
O5 0.177(6) 0.068(3) 0.066(3) -0.011(3) -0.006(4) 0.023(3)
O6 0.233(9) 0.107(4) 0.053(3) 0.030(3) -0.005(4) 0.079(5)
O7 0.093(4) 0.095(4) 0.256(10) 0.032(5) -0.075(6) -0.030(3)
O8 0.144(6) 0.130(5) 0.120(6) 0.054(4) 0.078(5) 0.080(4)
N1 0.052(2) 0.053(3) 0.031(2) -0.006(2) 0.0028(17) 0.0121(19)
N2 0.0366(17) 0.0314(16) 0.036(2) -0.0063(14) -0.0071(14) 0.0045(13)
N3 0.0336(15) 0.0329(16) 0.038(2) -0.0028(16) 0.0027(14) 0.0044(13)
N4 0.0320(15) 0.0274(16) 0.037(2) 0.0005(15) 0.0037(14) 0.0016(12)
N5 0.0336(16) 0.0259(16) 0.0367(18) -0.0055(13) -0.0004(14) -0.0007(12)
C1 0.065(3) 0.070(3) 0.031(2) -0.015(2) -0.011(2) 0.019(3)
C2 0.051(3) 0.049(3) 0.035(2) -0.008(2) -0.012(2) 0.015(2)
C3 0.052(3) 0.070(3) 0.040(3) -0.019(3) 0.004(2) 0.019(3)
C4 0.045(2) 0.038(2) 0.041(2) -0.011(2) 0.010(2) 0.0074(18)
C5 0.049(3) 0.049(3) 0.049(3) -0.008(2) 0.016(2) 0.003(2)
C6 0.039(2) 0.043(3) 0.064(3) -0.005(2) 0.007(2) 0.0022(18)
C7 0.032(2) 0.038(2) 0.067(3) -0.003(2) -0.001(2) -0.0027(17)
C8 0.040(2) 0.043(2) 0.062(3) 0.003(2) -0.010(2) -0.0038(19)
C9 0.036(2) 0.037(2) 0.049(3) 0.005(2) -0.0055(19) -0.0016(17)
C10 0.036(2) 0.0317(19) 0.041(2) -0.0003(18) -0.0001(18) -0.0025(16)
C11 0.0314(18) 0.0256(18) 0.038(2) -0.0030(17) -0.0005(16) -0.0034(15)
C12 0.035(2) 0.0262(19) 0.058(3) -0.002(2) 0.0072(19) -0.0032(16)
C13 0.063(3) 0.055(3) 0.035(2) 0.011(2) 0.011(2) 0.005(2)
C14 0.038(2) 0.041(2) 0.041(3) 0.012(2) 0.0056(18) 0.0027(17)
C15 0.044(3) 0.039(3) 0.083(5) 0.022(3) 0.008(3) 0.003(2)
C16 0.040(2) 0.028(2) 0.099(5) 0.005(3) -0.002(3) -0.0008(17)
C17 0.037(3) 0.048(3) 0.109(6) -0.042(4) -0.013(3) 0.004(2)
C18 0.055(3) 0.085(5) 0.075(5) -0.048(4) -0.008(3) 0.001(3)
C19 0.046(3) 0.076(4) 0.045(3) -0.021(3) 0.000(2) 0.006(2)
C20 0.031(2) 0.047(3) 0.040(2) -0.008(2) 0.0008(17) 0.0021(17)
C21 0.0284(17) 0.031(2) 0.043(2) -0.010(2) -0.0015(17) 0.0015(15)
C22 0.031(2) 0.027(2) 0.077(4) -0.012(2) -0.010(2) 0.0000(15)
C23 0.038(2) 0.035(2) 0.063(3) -0.013(2) -0.014(2) -0.0013(16)
C24 0.039(2) 0.0289(18) 0.042(2) -0.0098(17) -0.0067(17) -0.0026(15)
C25 0.042(2) 0.036(2) 0.053(3) -0.013(2) 0.001(2) -0.0061(18)
C26 0.051(3) 0.031(2) 0.048(3) -0.0049(19) 0.002(2) -0.0091(18)
C27 0.052(3) 0.026(2) 0.039(3) -0.0029(17) 0.002(2) 0.0027(17)
C28 0.037(2) 0.028(2) 0.037(2) -0.0035(18) -0.0012(17) 0.0014(15)
C29 0.0265(17) 0.0292(19) 0.035(2) -0.0013(17) -0.0029(15) 0.0010(14)
C30 0.037(2) 0.033(2) 0.037(2) 0.0011(18) 0.0001(17) 0.0030(16)
C31 0.045(2) 0.029(2) 0.041(2) 0.0001(18) 0.0013(19) 0.0038(16)
C32 0.036(2) 0.045(2) 0.037(2) -0.007(2) 0.0040(18) 0.0046(17)
C33 0.043(2) 0.048(3) 0.038(2) 0.010(2) 0.0083(19) 0.0056(19)
C34 0.038(2) 0.037(2) 0.042(2) 0.008(2) 0.0047(18) 0.0054(17)

loop_
_atom_type_symbol
_atom_type_description
_atom_type_scat_dispersion_real
_atom_type_scat_dispersion_imag
_atom_type_scat_source
C C 0.0033 0.0016
;
International Tables for Crystallography
(Vol. C, Tables 4.2.6.8 and 6.1.1.4)
;
H H 0.0000 0.0000
;
International Tables for Crystallography
(Vol. C, Table 6.1.1.4)
;
Cl Cl 0.1484 0.1585
;
International Tables for Crystallography
(Vol. C, Tables 4.2.6.8 and 6.1.1.4)
;
Cu Cu 0.3201 1.2651
;
International Tables for Crystallography
(Vol. C, Tables 4.2.6.8 and 6.1.1.4)
;
N N 0.0061 0.0033
;
International Tables for Crystallography
(Vol. C, Tables 4.2.6.8 and 6.1.1.4)
;
O O 0.0106 0.0060
;
International Tables for Crystallography
(Vol. C, Tables 4.2.6.8 and 6.1.1.4)
;

loop_
_geom_angle_atom_site_label_1
_geom_angle_atom_site_label_2
_geom_angle_atom_site_label_3
_geom_angle
_geom_angle_site_symmetry_1
_geom_angle_site_symmetry_3
_geom_angle_publ_flag
N5 Cu1 N4 160.19(15) . . ?
N5 Cu1 N3 96.05(14) . . ?
N4 Cu1 N3 91.78(13) . . ?
N5 Cu1 N2 83.75(14) . . ?
N4 Cu1 N2 93.57(13) . . ?
N3 Cu1 N2 164.22(15) . . ?
N5 Cu1 N1 116.46(17) . . ?
N4 Cu1 N1 82.73(17) . . ?
N3 Cu1 N1 80.69(16) . . ?
N2 Cu1 N1 85.26(15) . . ?
O1 Cl1 O4 116.3(7) . . ?
O1 Cl1 O3 110.6(5) . . ?
O4 Cl1 O3 104.9(6) . . ?
O1 Cl1 O2 108.9(3) . . ?
O4 Cl1 O2 106.5(4) . . ?
O3 Cl1 O2 109.5(3) . . ?
O7 Cl2 O6 110.2(5) . . ?
O7 Cl2 O8 101.4(6) . . ?
O6 Cl2 O8 113.1(4) . . ?
O7 Cl2 O5 106.6(5) . . ?
O6 Cl2 O5 115.9(4) . . ?
O8 Cl2 O5 108.4(4) . . ?
C13 N1 C1 113.7(4) . . ?
C13 N1 C3 111.4(5) . . ?
C1 N1 C3 115.9(4) . . ?
C13 N1 Cu1 108.0(3) . . ?
C1 N1 Cu1 102.9(3) . . ?
C3 N1 Cu1 103.8(3) . . ?
C29 N2 C23 110.9(3) . . ?
C29 N2 C2 114.5(3) . . ?
C23 N2 C2 110.1(3) . . ?
C29 N2 Cu1 110.4(2) . . ?
C23 N2 Cu1 106.9(2) . . ?
C2 N2 Cu1 103.5(3) . . ?
C4 N3 C11 119.0(4) . . ?
C4 N3 Cu1 113.1(3) . . ?
C11 N3 Cu1 127.2(3) . . ?
C14 N4 C21 120.7(4) . . ?
C14 N4 Cu1 115.3(3) . . ?
C21 N4 Cu1 124.0(3) . . ?
C24 N5 C28 119.2(3) . . ?
C24 N5 Cu1 115.7(3) . . ?
C28 N5 Cu1 125.1(3) . . ?
N1 C1 C2 108.2(4) . . ?
N1 C1 H1A 110.1 . . ?
C2 C1 H1A 110.1 . . ?
N1 C1 H1B 110.1 . . ?
C2 C1 H1B 110.1 . . ?
H1A C1 H1B 108.4 . . ?
N2 C2 C1 111.6(4) . . ?
N2 C2 H2A 109.3 . . ?
C1 C2 H2A 109.3 . . ?
N2 C2 H2B 109.3 . . ?
C1 C2 H2B 109.3 . . ?
H2A C2 H2B 108.0 . . ?
N1 C3 C4 108.4(4) . . ?
N1 C3 H3A 110.0 . . ?
C4 C3 H3A 110.0 . . ?
N1 C3 H3B 110.0 . . ?
C4 C3 H3B 110.0 . . ?
H3A C3 H3B 108.4 . . ?
N3 C4 C5 122.3(5) . . ?
N3 C4 C3 117.5(4) . . ?
C5 C4 C3 120.3(4) . . ?
C6 C5 C4 119.6(5) . . ?
C6 C5 H5 120.2 . . ?
C4 C5 H5 120.2 . . ?
C5 C6 C12 119.8(4) . . ?
C5 C6 H6 120.1 . . ?
C12 C6 H6 120.1 . . ?
C8 C7 C12 121.1(4) . . ?
C8 C7 H7 119.5 . . ?
C12 C7 H7 119.5 . . ?
C7 C8 C9 120.3(5) . . ?
C7 C8 H8 119.9 . . ?
C9 C8 H8 119.9 . . ?
C10 C9 C8 120.8(5) . . ?
C10 C9 H9 119.6 . . ?
C8 C9 H9 119.6 . . ?
C9 C10 C11 120.3(4) . . ?
C9 C10 H10 119.8 . . ?
C11 C10 H10 119.8 . . ?
N3 C11 C12 121.2(4) . . ?
N3 C11 C10 119.7(4) . . ?
C12 C11 C10 119.1(4) . . ?
C6 C12 C11 118.0(4) . . ?
C6 C12 C7 123.6(4) . . ?
C11 C12 C7 118.3(4) . . ?
N1 C13 C14 114.4(4) . . ?
N1 C13 H13A 108.7 . . ?
C14 C13 H13A 108.7 . . ?
N1 C13 H13B 108.7 . . ?
C14 C13 H13B 108.7 . . ?
H13A C13 H13B 107.6 . . ?
N4 C14 C15 120.1(5) . . ?
N4 C14 C13 119.0(4) . . ?
C15 C14 C13 120.8(5) . . ?
C16 C15 C14 121.1(5) . . ?
C16 C15 H15 119.4 . . ?
C14 C15 H15 119.4 . . ?
C15 C16 C22 119.9(4) . . ?
C15 C16 H16 120.1 . . ?
C22 C16 H16 120.1 . . ?
C18 C17 C22 121.8(5) . . ?
C18 C17 H17 119.1 . . ?
C22 C17 H17 119.1 . . ?
C17 C18 C19 119.4(6) . . ?
C17 C18 H18 120.3 . . ?
C19 C18 H18 120.3 . . ?
C20 C19 C18 121.1(7) . . ?
C20 C19 H19 119.4 . . ?
C18 C19 H19 119.4 . . ?
C19 C20 C21 121.3(5) . . ?
C19 C20 H20 119.4 . . ?
C21 C20 H20 119.4 . . ?
N4 C21 C20 120.9(4) . . ?
N4 C21 C22 120.1(5) . . ?
C20 C21 C22 119.0(5) . . ?
C16 C22 C21 118.0(5) . . ?
C16 C22 C17 124.6(5) . . ?
C21 C22 C17 117.4(6) . . ?
C24 C23 N2 113.5(3) . . ?
C24 C23 H23A 108.9 . . ?
N2 C23 H23A 108.9 . . ?
C24 C23 H23B 108.9 . . ?
N2 C23 H23B 108.9 . . ?
H23A C23 H23B 107.7 . . ?
N5 C24 C25 120.9(4) . . ?
N5 C24 C23 118.0(4) . . ?
C25 C24 C23 121.0(4) . . ?
C26 C25 C24 119.4(4) . . ?
C26 C25 H25 120.3 . . ?
C24 C25 H25 120.3 . . ?
C25 C26 C27 120.0(4) . . ?
C25 C26 H26 120.0 . . ?
C27 C26 H26 120.0 . . ?
C26 C27 C28 118.1(4) . . ?
C26 C27 H27 121.0 . . ?
C28 C27 H27 121.0 . . ?
N5 C28 C27 122.4(4) . . ?
N5 C28 H28 118.8 . . ?
C27 C28 H28 118.8 . . ?
C34 C29 C30 118.6(4) . . ?
C34 C29 N2 118.5(3) . . ?
C30 C29 N2 122.8(4) . . ?
C31 C30 C29 119.4(4) . . ?
C31 C30 H30 120.3 . . ?
C29 C30 H30 120.3 . . ?
C32 C31 C30 122.5(4) . . ?
C32 C31 H31 118.8 . . ?
C30 C31 H31 118.8 . . ?
C31 C32 C33 117.6(4) . . ?
C31 C32 H32 121.2 . . ?
C33 C32 H32 121.2 . . ?
C34 C33 C32 121.3(4) . . ?
C34 C33 H33 119.4 . . ?
C32 C33 H33 119.4 . . ?
C33 C34 C29 120.6(4) . . ?
C33 C34 H34 119.7 . . ?
C29 C34 H34 119.7 . . ?

loop_
_geom_bond_atom_site_label_1
_geom_bond_atom_site_label_2
_geom_bond_distance
_geom_bond_site_symmetry_2
_geom_bond_publ_flag
Cu1 N5 1.973(3) . ?
Cu1 N4 2.015(3) . ?
Cu1 N3 2.050(3) . ?
Cu1 N2 2.133(4) . ?
Cu1 N1 2.158(5) . ?
Cl1 O1 1.347(5) . ?
Cl1 O4 1.375(6) . ?
Cl1 O3 1.402(5) . ?
Cl1 O2 1.430(4) . ?
Cl2 O7 1.390(6) . ?
Cl2 O6 1.392(5) . ?
Cl2 O8 1.393(6) . ?
Cl2 O5 1.436(5) . ?
N1 C13 1.468(7) . ?
N1 C1 1.478(7) . ?
N1 C3 1.483(6) . ?
N2 C29 1.462(5) . ?
N2 C23 1.497(5) . ?
N2 C2 1.499(6) . ?
N3 C4 1.333(6) . ?
N3 C11 1.361(5) . ?
N4 C14 1.328(6) . ?
N4 C21 1.378(6) . ?
N5 C24 1.346(5) . ?
N5 C28 1.353(5) . ?
C1 C2 1.513(7) . ?
C1 H1A 0.9900 . ?
C1 H1B 0.9900 . ?
C2 H2A 0.9900 . ?
C2 H2B 0.9900 . ?
C3 C4 1.513(7) . ?
C3 H3A 0.9900 . ?
C3 H3B 0.9900 . ?
C4 C5 1.408(7) . ?
C5 C6 1.355(8) . ?
C5 H5 0.9500 . ?
C6 C12 1.402(7) . ?
C6 H6 0.9500 . ?
C7 C8 1.368(8) . ?
C7 C12 1.425(7) . ?
C7 H7 0.9500 . ?
C8 C9 1.405(7) . ?
C8 H8 0.9500 . ?
C9 C10 1.369(7) . ?
C9 H9 0.9500 . ?
C10 C11 1.427(6) . ?
C10 H10 0.9500 . ?
C11 C12 1.425(6) . ?
C13 C14 1.500(7) . ?
C13 H13A 0.9900 . ?
C13 H13B 0.9900 . ?
C14 C15 1.413(7) . ?
C15 C16 1.345(9) . ?
C15 H15 0.9500 . ?
C16 C22 1.399(9) . ?
C16 H16 0.9500 . ?
C17 C18 1.355(12) . ?
C17 C22 1.426(9) . ?
C17 H17 0.9500 . ?
C18 C19 1.395(10) . ?
C18 H18 0.9500 . ?
C19 C20 1.350(7) . ?
C19 H19 0.9500 . ?
C20 C21 1.400(7) . ?
C20 H20 0.9500 . ?
C21 C22 1.424(6) . ?
C23 C24 1.490(6) . ?
C23 H23A 0.9900 . ?
C23 H23B 0.9900 . ?
C24 C25 1.397(6) . ?
C25 C26 1.375(7) . ?
C25 H25 0.9500 . ?
C26 C27 1.381(7) . ?
C26 H26 0.9500 . ?
C27 C28 1.390(6) . ?
C27 H27 0.9500 . ?
C28 H28 0.9500 . ?
C29 C34 1.391(6) . ?
C29 C30 1.393(6) . ?
C30 C31 1.387(6) . ?
C30 H30 0.9500 . ?
C31 C32 1.364(7) . ?
C31 H31 0.9500 . ?
C32 C33 1.393(7) . ?
C32 H32 0.9500 . ?
C33 C34 1.375(7) . ?
C33 H33 0.9500 . ?
C34 H34 0.9500 . ?

loop_
_geom_torsion_atom_site_label_1
_geom_torsion_atom_site_label_2
_geom_torsion_atom_site_label_3
_geom_torsion_atom_site_label_4
_geom_torsion
_geom_torsion_site_symmetry_1
_geom_torsion_site_symmetry_2
_geom_torsion_site_symmetry_3
_geom_torsion_site_symmetry_4
_geom_torsion_publ_flag
C13 N1 C1 C2 -69.5(6) . . . . ?
C3 N1 C1 C2 159.5(5) . . . . ?
Cu1 N1 C1 C2 47.0(5) . . . . ?
C29 N2 C2 C1 159.3(4) . . . . ?
C23 N2 C2 C1 -74.9(5) . . . . ?
Cu1 N2 C2 C1 39.1(5) . . . . ?
N1 C1 C2 N2 -61.8(6) . . . . ?
C13 N1 C3 C4 73.8(6) . . . . ?
C1 N1 C3 C4 -154.2(5) . . . . ?
Cu1 N1 C3 C4 -42.2(5) . . . . ?
C11 N3 C4 C5 -0.1(7) . . . . ?
Cu1 N3 C4 C5 171.5(4) . . . . ?
C11 N3 C4 C3 -179.8(4) . . . . ?
Cu1 N3 C4 C3 -8.2(6) . . . . ?
N1 C3 C4 N3 36.1(7) . . . . ?
N1 C3 C4 C5 -143.6(5) . . . . ?
N3 C4 C5 C6 -1.1(8) . . . . ?
C3 C4 C5 C6 178.6(5) . . . . ?
C4 C5 C6 C12 1.0(8) . . . . ?
C12 C7 C8 C9 2.6(7) . . . . ?
C7 C8 C9 C10 -1.5(7) . . . . ?
C8 C9 C10 C11 -1.4(7) . . . . ?
C4 N3 C11 C12 1.3(6) . . . . ?
Cu1 N3 C11 C12 -168.9(3) . . . . ?
C4 N3 C11 C10 179.8(4) . . . . ?
Cu1 N3 C11 C10 9.5(6) . . . . ?
C9 C10 C11 N3 -175.4(4) . . . . ?
C9 C10 C11 C12 3.1(6) . . . . ?
C5 C6 C12 C11 0.2(7) . . . . ?
C5 C6 C12 C7 -177.6(5) . . . . ?
N3 C11 C12 C6 -1.4(6) . . . . ?
C10 C11 C12 C6 -179.8(4) . . . . ?
N3 C11 C12 C7 176.5(4) . . . . ?
C10 C11 C12 C7 -2.0(6) . . . . ?
C8 C7 C12 C6 176.9(5) . . . . ?
C8 C7 C12 C11 -0.8(7) . . . . ?
C1 N1 C13 C14 105.5(5) . . . . ?
C3 N1 C13 C14 -121.4(5) . . . . ?
Cu1 N1 C13 C14 -8.0(5) . . . . ?
C21 N4 C14 C15 1.7(6) . . . . ?
Cu1 N4 C14 C15 -179.7(4) . . . . ?
C21 N4 C14 C13 179.5(4) . . . . ?
Cu1 N4 C14 C13 -1.8(5) . . . . ?
N1 C13 C14 N4 7.1(7) . . . . ?
N1 C13 C14 C15 -175.1(5) . . . . ?
N4 C14 C15 C16 -1.1(7) . . . . ?
C13 C14 C15 C16 -178.9(5) . . . . ?
C14 C15 C16 C22 -0.7(8) . . . . ?
C22 C17 C18 C19 0.1(9) . . . . ?
C17 C18 C19 C20 1.1(8) . . . . ?
C18 C19 C20 C21 -1.1(7) . . . . ?
C14 N4 C21 C20 178.1(4) . . . . ?
Cu1 N4 C21 C20 -0.4(5) . . . . ?
C14 N4 C21 C22 -0.6(6) . . . . ?
Cu1 N4 C21 C22 -179.1(3) . . . . ?
C19 C20 C21 N4 -178.7(4) . . . . ?
C19 C20 C21 C22 0.0(6) . . . . ?
C15 C16 C22 C21 1.7(7) . . . . ?
C15 C16 C22 C17 -179.4(5) . . . . ?
N4 C21 C22 C16 -1.1(6) . . . . ?
C20 C21 C22 C16 -179.8(4) . . . . ?
N4 C21 C22 C17 179.9(4) . . . . ?
C20 C21 C22 C17 1.2(6) . . . . ?
C18 C17 C22 C16 179.8(5) . . . . ?
C18 C17 C22 C21 -1.2(7) . . . . ?
C29 N2 C23 C24 -105.3(4) . . . . ?
C2 N2 C23 C24 126.9(4) . . . . ?
Cu1 N2 C23 C24 15.2(5) . . . . ?
C28 N5 C24 C25 1.5(6) . . . . ?
Cu1 N5 C24 C25 -177.8(3) . . . . ?
C28 N5 C24 C23 -176.4(4) . . . . ?
Cu1 N5 C24 C23 4.3(5) . . . . ?
N2 C23 C24 N5 -13.8(6) . . . . ?
N2 C23 C24 C25 168.3(4) . . . . ?
N5 C24 C25 C26 -2.5(7) . . . . ?
C23 C24 C25 C26 175.4(5) . . . . ?
C24 C25 C26 C27 2.0(8) . . . . ?
C25 C26 C27 C28 -0.7(8) . . . . ?
C24 N5 C28 C27 -0.1(7) . . . . ?
Cu1 N5 C28 C27 179.1(4) . . . . ?
C26 C27 C28 N5 -0.3(7) . . . . ?
C23 N2 C29 C34 44.8(5) . . . . ?
C2 N2 C29 C34 170.2(4) . . . . ?
Cu1 N2 C29 C34 -73.5(4) . . . . ?
C23 N2 C29 C30 -138.8(4) . . . . ?
C2 N2 C29 C30 -13.5(6) . . . . ?
Cu1 N2 C29 C30 102.8(4) . . . . ?
C34 C29 C30 C31 1.2(6) . . . . ?
N2 C29 C30 C31 -175.2(4) . . . . ?
C29 C30 C31 C32 0.4(7) . . . . ?
C30 C31 C32 C33 -1.7(7) . . . . ?
C31 C32 C33 C34 1.5(7) . . . . ?
C32 C33 C34 C29 0.1(7) . . . . ?
C30 C29 C34 C33 -1.4(6) . . . . ?
N2 C29 C34 C33 175.1(4) . . . . ?
